data_7128407
loop_
_publ_author_name
'Li, Zheng'
'Li, Lu'
'Wang, Yan'
'Yang, Ying-Wei'

_publ_section_title
;
 Pillararene-enriched linear conjugated polymer materials with
 thiazolo[5,4-<i>d</i>]thiazole linkages for photocatalysis.
;
_journal_issue 53
_journal_name_full 'Chemical communications (Cambridge, England)'
_journal_page_first 6546
_journal_page_last 6549
_journal_paper_doi 10.1039/d1cc02373j
_journal_volume 57
_journal_year 2021
_chemical_formula_moiety '2(C57 H54 O10), 2(C H Cl3), 2(C6 H14)'
_chemical_formula_sum 'C128 H138 Cl6 O20'
_chemical_formula_weight 2209.08
_space_group_crystal_system triclinic
_space_group_IT_number 2
_space_group_name_Hall '-P 1'
_space_group_name_H-M_alt 'P -1'
_atom_sites_solution_hydrogens geom
_atom_sites_solution_primary direct
_audit_creation_date 2021-03-01
_audit_creation_method
;
Olex2 1.3
(compiled 2020.11.12 svn.r5f609507 for OlexSys, GUI svn.r6272)
;
_audit_update_record
;
2021-03-01 deposited with the CCDC.	2021-06-02 downloaded from the CCDC.
;
_cell_angle_alpha 84.6388(14)
_cell_angle_beta 89.2490(14)
_cell_angle_gamma 88.2990(12)
_cell_formula_units_Z 1
_cell_length_a 12.0838(7)
_cell_length_b 15.3449(9)
_cell_length_c 16.0627(10)
_cell_measurement_reflns_used 2804
_cell_measurement_temperature 298
_cell_measurement_theta_max 22.811
_cell_measurement_theta_min 2.201
_cell_volume 2963.9(3)
_computing_molecular_graphics 'Olex2 1.3 (Dolomanov et al., 2009)'
_computing_publication_material 'Olex2 1.3 (Dolomanov et al., 2009)'
_computing_structure_refinement 'ShelXL (Sheldrick, 2015)'
_computing_structure_solution 'ShelXS (Sheldrick, 2008)'
_diffrn_ambient_temperature 298
_diffrn_measured_fraction_theta_full 0.981
_diffrn_measured_fraction_theta_max 0.970
_diffrn_measurement_device_type 'CCD Area Detector'
_diffrn_radiation_type MoK\a
_diffrn_radiation_wavelength 0.71073
_diffrn_reflns_av_R_equivalents 0.0300
_diffrn_reflns_av_unetI/netI 0.0895
_diffrn_reflns_Laue_measured_fraction_full 0.981
_diffrn_reflns_Laue_measured_fraction_max 0.970
_diffrn_reflns_limit_h_max 15
_diffrn_reflns_limit_h_min -13
_diffrn_reflns_limit_k_max 19
_diffrn_reflns_limit_k_min -18
_diffrn_reflns_limit_l_max 20
_diffrn_reflns_limit_l_min -13
_diffrn_reflns_number 16545
_diffrn_reflns_point_group_measured_fraction_full 0.981
_diffrn_reflns_point_group_measured_fraction_max 0.970
_diffrn_reflns_theta_full 25.242
_diffrn_reflns_theta_max 26.382
_diffrn_reflns_theta_min 1.686
_exptl_absorpt_coefficient_mu 0.212
_exptl_crystal_colour 'clear light colourless'
_exptl_crystal_colour_lustre clear
_exptl_crystal_colour_modifier light
_exptl_crystal_colour_primary colourless
_exptl_crystal_density_diffrn 1.238
_exptl_crystal_description block
_exptl_crystal_F_000 1168
_exptl_crystal_size_max 0.03
_exptl_crystal_size_mid 0.02
_exptl_crystal_size_min 0.01
_refine_diff_density_max 0.559
_refine_diff_density_min -0.407
_refine_diff_density_rms 0.058
_refine_ls_extinction_method none
_refine_ls_goodness_of_fit_ref 1.003
_refine_ls_hydrogen_treatment constr
_refine_ls_matrix_type full
_refine_ls_number_parameters 692
_refine_ls_number_reflns 11749
_refine_ls_number_restraints 7
_refine_ls_restrained_S_all 1.017
_refine_ls_R_factor_all 0.2327
_refine_ls_R_factor_gt 0.1064
_refine_ls_shift/su_max 0.049
_refine_ls_shift/su_mean 0.002
_refine_ls_structure_factor_coef Fsqd
_refine_ls_weighting_details 'w=1/[\s^2^(Fo^2^)+(0.1904P)^2^] where P=(Fo^2^+2Fc^2^)/3'
_refine_ls_weighting_scheme calc
_refine_ls_wR_factor_gt 0.2870
_refine_ls_wR_factor_ref 0.3827
_reflns_Friedel_coverage 0.000
_reflns_number_gt 4171
_reflns_number_total 11749
_reflns_threshold_expression 'I > 2\s(I)'
_cod_data_source_file d1cc02373j2.cif
_cod_data_source_block k020m
_cod_depositor_comments 'Adding full bibliography for 7128407.cif.'
_cod_database_code 7128407
_shelx_shelxl_version_number 2018/3
_shelx_space_group_comment
;
The symmetry employed for this shelxl refinement is uniquely defined
by the following loop, which should always be used as a source of
symmetry information in preference to the above space-group names.
They are only intended as comments.
;
_shelx_estimated_absorpt_t_max 0.998
_shelx_estimated_absorpt_t_min 0.994
_olex2_refinement_description
;
1. Restrained distances
 C1AA-C50
 1.5 with sigma of 0.02
 H50A-C50
 0.96 with sigma of 0.02
 C50-H50B
 0.96 with sigma of 0.02
 C50-H50C
 0.96 with sigma of 0.02
 C0AA-O8
 1 with sigma of 0.02
 C65-C78
 1.5 with sigma of 0.02
 C78-C65
 1.6 with sigma of 0.02
2.a Ternary CH refined with riding coordinates:
 C70(H70)
2.b Secondary CH2 refined with riding coordinates:
 C39(H39A,H39B), C41(H41A,H41B), C42(H42A,H42B), C43(H43A,H43B), C45(H45A,
 H45B), C53(H53A,H53B), C65(H65A,H65B), C78(H78A,H78B), C1AA(H1AA,H1AB)
2.c Me refined with riding coordinates and stretchable bonds:
 C50(H50A,H50B,H50C)
2.d Aromatic/amide H refined with riding coordinates:
 C18(H18), C21(H21), C22(H22), C24(H24), C28(H28), C31(H31), C32(H32),
 C33(H33), C35(H35), C36(H36), C48(H48), C56(H56), C63(H63), C66(H66), C68(H68),
  C59(H59), C67(H67), C71(H71), C72(H72), C0AA(H0AA)
2.e Fitted hexagon refined as free rotating group:
 C68(C47,C59,C67,C62,C71)
2.f Idealised Me refined as rotating group:
 C51(H51A,H51B,H51C), C52(H52A,H52B,H52C), C54(H54A,H54B,H54C), C55(H55A,H55B,
 H55C), C58(H58A,H58B,H58C), C60(H60A,H60B,H60C), C61(H61A,H61B,H61C), C64(H64A,
 H64B,H64C), C74(H74A,H74B,H74C)
;
_olex2_submission_special_instructions 'No special instructions were received'

loop_
_space_group_symop_operation_xyz
'x, y, z'
'-x, -y, -z'

loop_
_atom_site_label
_atom_site_type_symbol
_atom_site_fract_x
_atom_site_fract_y
_atom_site_fract_z
_atom_site_U_iso_or_equiv
_atom_site_adp_type
_atom_site_occupancy
_atom_site_site_symmetry_order
_atom_site_calc_flag
_atom_site_refinement_flags_posn
_atom_site_refinement_flags_adp
_atom_site_refinement_flags_occupancy
_atom_site_disorder_assembly
_atom_site_disorder_group
O1 O 0.7219(3) 0.5078(3) 0.0237(3) 0.0820(11) Uani 1 1 d . . . . .
O2 O 1.0716(3) 0.6470(3) 0.1022(3) 0.0836(12) Uani 1 1 d . . . . .
O3 O 0.9689(3) 0.9777(3) 0.1507(3) 0.0855(12) Uani 1 1 d . . . . .
C4 C 0.6396(4) 0.6461(4) -0.0177(3) 0.0611(13) Uani 1 1 d . . . . .
C5 C 1.0423(4) 0.8366(4) 0.1924(4) 0.0620(14) Uani 1 1 d . . . . .
C6 C 0.6355(4) 0.5689(4) 0.0316(3) 0.0650(14) Uani 1 1 d . . . . .
O7 O 0.3779(3) 0.7494(3) 0.0499(3) 0.0972(14) Uani 1 1 d . . . . .
C8 C 0.9972(4) 0.7859(4) 0.0533(3) 0.0603(13) Uani 1 1 d . . . . .
C9 C 0.9612(4) 0.8466(4) 0.3553(3) 0.0654(14) Uani 1 1 d . . . . .
O10 O 1.0324(3) 0.7070(3) 0.3965(3) 0.0900(12) Uani 1 1 d . . . . .
C11 C 0.4600(4) 0.6134(4) 0.0932(3) 0.0628(14) Uani 1 1 d . . . . .
C12 C 0.8356(4) 0.8003(4) -0.0335(3) 0.0669(14) Uani 1 1 d . . . . .
O13 O 0.7530(3) 0.8486(3) -0.0780(3) 0.0910(13) Uani 1 1 d . . . . .
O14 O 0.7267(4) 0.9599(3) 0.4239(3) 0.0949(13) Uani 1 1 d . . . . .
C15 C 1.0179(4) 0.7723(4) 0.3324(4) 0.0635(14) Uani 1 1 d . . . . .
C16 C 0.9911(4) 0.6956(4) 0.0540(3) 0.0621(14) Uani 1 1 d . . . . .
C17 C 0.9845(4) 0.9113(3) 0.2144(4) 0.0632(14) Uani 1 1 d . . . . .
C18 C 0.6015(5) 0.8374(4) 0.4539(3) 0.0719(15) Uani 1 1 d . . . . .
H18 H 0.540273 0.875382 0.446893 0.086 Uiso 1 1 calc R . . . .
O19 O 0.6602(3) 0.6063(3) 0.5008(3) 0.0923(13) Uani 1 1 d . . . . .
C20 C 0.8294(4) 0.7095(4) -0.0323(3) 0.0647(14) Uani 1 1 d . . . . .
C21 C 0.9451(4) 0.9161(3) 0.2939(4) 0.0638(14) Uani 1 1 d . . . . .
H21 H 0.906803 0.966439 0.307312 0.077 Uiso 1 1 calc R . . . .
C22 C 1.0597(4) 0.7675(4) 0.2546(4) 0.0627(14) Uani 1 1 d . . . . .
H22 H 1.100423 0.717923 0.242213 0.075 Uiso 1 1 calc R . . . .
C23 C 0.4653(4) 0.6898(4) 0.0432(4) 0.0662(14) Uani 1 1 d . . . . .
C24 C 0.3595(4) 0.7055(4) 0.2579(4) 0.0719(16) Uani 1 1 d . . . . .
H24 H 0.326619 0.743283 0.216167 0.086 Uiso 1 1 calc R . . . .
C25 C 0.5854(4) 0.7487(4) 0.4724(3) 0.0655(14) Uani 1 1 d . . . . .
C26 C 0.8003(4) 0.8169(4) 0.4550(3) 0.0675(14) Uani 1 1 d . . . . .
C27 C 0.3803(4) 0.7372(4) 0.3353(4) 0.0698(15) Uani 1 1 d . . . . .
C28 C 0.9189(5) 0.8367(4) 0.0082(3) 0.0669(15) Uani 1 1 d . . . . .
H28 H 0.922374 0.897367 0.005923 0.080 Uiso 1 1 calc R . . . .
C29 C 0.4332(4) 0.6812(4) 0.3976(4) 0.0676(15) Uani 1 1 d . . . . .
C30 C 0.7069(5) 0.8709(4) 0.4456(3) 0.0688(15) Uani 1 1 d . . . . .
C31 C 0.9091(4) 0.6589(4) 0.0116(4) 0.0666(15) Uani 1 1 d . . . . .
H31 H 0.907251 0.598308 0.012520 0.080 Uiso 1 1 calc R . . . .
C32 C 0.7841(4) 0.7294(4) 0.4747(3) 0.0704(15) Uani 1 1 d . . . . .
H32 H 0.845639 0.691966 0.482883 0.084 Uiso 1 1 calc R . . . .
C33 C 0.5529(4) 0.7073(4) -0.0135(4) 0.0699(15) Uani 1 1 d . . . . .
H33 H 0.553100 0.759492 -0.047986 0.084 Uiso 1 1 calc R . . . .
C34 C 0.6797(5) 0.6945(4) 0.4828(3) 0.0723(15) Uani 1 1 d . . . . .
C35 C 0.5470(4) 0.5509(4) 0.0871(3) 0.0663(14) Uani 1 1 d . . . . .
H35 H 0.545634 0.497675 0.119985 0.080 Uiso 1 1 calc R . . . .
C36 C 0.4566(5) 0.5965(4) 0.3798(4) 0.0756(16) Uani 1 1 d . . . . .
H36 H 0.491346 0.558976 0.420868 0.091 Uiso 1 1 calc R . . . .
C37 C 0.4323(5) 0.5629(4) 0.3049(4) 0.0722(15) Uani 1 1 d . . . . .
C38 C 0.3376(4) 0.8275(4) 0.3462(4) 0.0731(16) Uani 1 1 d . . . . .
C39 C 1.0826(4) 0.8288(3) 0.1040(3) 0.0646(14) Uani 1 1 d . . . . .
H39A H 1.151130 0.794184 0.105105 0.078 Uiso 1 1 calc R . . . .
H39B H 1.097628 0.886583 0.077263 0.078 Uiso 1 1 calc R . . . .
C40 C 0.3862(4) 0.6199(4) 0.2411(3) 0.0653(14) Uani 1 1 d . . . . .
C41 C 0.3653(4) 0.5932(4) 0.1534(3) 0.0712(15) Uani 1 1 d . . . . .
H41A H 0.352471 0.530888 0.157198 0.085 Uiso 1 1 calc R . . . .
H41B H 0.298818 0.623570 0.131572 0.085 Uiso 1 1 calc R . . . .
C42 C 0.9167(4) 0.8518(4) 0.4431(4) 0.0777(16) Uani 1 1 d . . . . .
H42A H 0.915867 0.912378 0.455944 0.093 Uiso 1 1 calc R . . . .
H42B H 0.965931 0.818580 0.482198 0.093 Uiso 1 1 calc R . . . .
C43 C 0.7373(4) 0.6672(4) -0.0761(3) 0.0727(15) Uani 1 1 d . . . . .
H43A H 0.765789 0.613719 -0.097266 0.087 Uiso 1 1 calc R . . . .
H43B H 0.712377 0.706515 -0.123368 0.087 Uiso 1 1 calc R . . . .
Cl44 Cl -0.1094(4) 1.2201(3) 0.3503(3) 0.2452(18) Uani 1 1 d . . . A 1
C45 C 0.4700(4) 0.7131(4) 0.4792(3) 0.0735(15) Uani 1 1 d . . . . .
H45A H 0.418551 0.758525 0.494970 0.088 Uiso 1 1 calc R . . . .
H45B H 0.468361 0.664942 0.522834 0.088 Uiso 1 1 calc R . . . .
Cl46 Cl -0.0022(5) 1.2982(3) 0.2107(3) 0.284(3) Uani 1 1 d . . . A 1
C48 C 0.2572(5) 0.8430(5) 0.4041(4) 0.0870(19) Uani 1 1 d . . . . .
H48 H 0.233317 0.796999 0.441211 0.104 Uiso 1 1 calc R . . . .
Cl49 Cl -0.0214(5) 1.3849(3) 0.3584(3) 0.296(3) Uani 1 1 d . . . A 1
C51 C 1.0870(6) 0.6273(4) 0.3785(5) 0.112(2) Uani 1 1 d . . . . .
H51A H 1.049705 0.603401 0.333739 0.168 Uiso 1 1 calc GR . . . .
H51B H 1.085637 0.586174 0.427396 0.168 Uiso 1 1 calc GR . . . .
H51C H 1.162327 0.638447 0.362297 0.168 Uiso 1 1 calc GR . . . .
C52 C 1.0609(5) 0.5572(4) 0.1143(5) 0.100(2) Uani 1 1 d . . . . .
H52A H 1.075018 0.532138 0.062483 0.151 Uiso 1 1 calc GR . . . .
H52B H 0.987114 0.544139 0.133452 0.151 Uiso 1 1 calc GR . . . .
H52C H 1.113097 0.532971 0.155322 0.151 Uiso 1 1 calc GR . . . .
C53 C 0.7363(10) 0.7469(11) 0.2054(10) 0.204(6) Uani 1 1 d . . . . .
H53A H 0.761255 0.737362 0.149222 0.244 Uiso 1 1 calc R . . . .
H53B H 0.797528 0.772420 0.232017 0.244 Uiso 1 1 calc R . . . .
C54 C 0.7261(6) 0.4319(4) 0.0769(5) 0.102(2) Uani 1 1 d . . . . .
H54A H 0.659878 0.399941 0.071295 0.153 Uiso 1 1 calc GR . . . .
H54B H 0.731971 0.446318 0.133541 0.153 Uiso 1 1 calc GR . . . .
H54C H 0.789307 0.396542 0.062985 0.153 Uiso 1 1 calc GR . . . .
C55 C 0.9199(7) 1.0583(4) 0.1731(5) 0.119(3) Uani 1 1 d . . . . .
H55A H 0.909315 1.097764 0.123718 0.178 Uiso 1 1 calc GR . . . .
H55B H 0.967794 1.083989 0.210692 0.178 Uiso 1 1 calc GR . . . .
H55C H 0.849651 1.047228 0.200071 0.178 Uiso 1 1 calc GR . . . .
C56 C 0.2115(6) 0.9246(7) 0.4082(6) 0.109(3) Uani 1 1 d . . . . .
H56 H 0.156390 0.933735 0.447632 0.130 Uiso 1 1 calc R . . . .
C57 C 0.2462(7) 0.9942(7) 0.3541(6) 0.106(3) Uani 1 1 d . . . . .
C58 C 0.7594(6) 0.9400(5) -0.0833(5) 0.120(3) Uani 1 1 d . . . . .
H58A H 0.819519 0.958232 -0.119874 0.181 Uiso 1 1 calc GR . . . .
H58B H 0.771770 0.958204 -0.028653 0.181 Uiso 1 1 calc GR . . . .
H58C H 0.691302 0.966208 -0.104926 0.181 Uiso 1 1 calc GR . . . .
C60 C 0.6374(6) 1.0169(5) 0.4134(6) 0.128(3) Uani 1 1 d . . . . .
H60A H 0.662813 1.075498 0.401619 0.192 Uiso 1 1 calc GR . . . .
H60B H 0.593158 1.013415 0.463670 0.192 Uiso 1 1 calc GR . . . .
H60C H 0.593633 1.001784 0.367734 0.192 Uiso 1 1 calc GR . . . .
C61 C 0.3681(7) 0.8219(6) -0.0086(7) 0.173(5) Uani 1 1 d . . . . .
H61A H 0.369634 0.802947 -0.063928 0.260 Uiso 1 1 calc GR . . . .
H61B H 0.428575 0.859982 -0.002674 0.260 Uiso 1 1 calc GR . . . .
H61C H 0.299409 0.852854 0.000316 0.260 Uiso 1 1 calc GR . . . .
C63 C 0.3743(6) 0.8971(5) 0.2951(5) 0.099(2) Uani 1 1 d . . . . .
H63 H 0.430808 0.888207 0.256719 0.118 Uiso 1 1 calc R . . . .
C64 C 0.7513(6) 0.5467(5) 0.5077(6) 0.126(3) Uani 1 1 d . . . . .
H64A H 0.789975 0.548056 0.455082 0.190 Uiso 1 1 calc GR . . . .
H64B H 0.725506 0.488764 0.522951 0.190 Uiso 1 1 calc GR . . . .
H64C H 0.800353 0.562750 0.549911 0.190 Uiso 1 1 calc GR . . . .
C65 C 0.6564(8) 0.8956(9) 0.1631(8) 0.156(4) Uani 1 1 d D . . . .
H65A H 0.703918 0.890170 0.114599 0.188 Uiso 1 1 calc R . . . .
H65B H 0.702757 0.921065 0.202746 0.188 Uiso 1 1 calc R . . . .
C66 C 0.3285(7) 0.9817(5) 0.2994(5) 0.113(2) Uani 1 1 d . . . . .
H66 H 0.355015 1.028546 0.264708 0.135 Uiso 1 1 calc R . . . .
C68 C 0.5669(4) 0.4377(4) 0.2975(3) 0.113(2) Uani 1 1 d . . . . .
H68 H 0.624065 0.475730 0.303706 0.136 Uiso 1 1 calc R . . . .
C47 C 0.4576(5) 0.4688(3) 0.2966(3) 0.0886(19) Uani 1 1 d G . . . .
C59 C 0.3721(4) 0.4120(4) 0.2873(3) 0.124(3) Uani 1 1 d G . . . .
H59 H 0.299054 0.432845 0.286692 0.149 Uiso 1 1 calc R . . . .
C67 C 0.3958(7) 0.3241(4) 0.2789(3) 0.175(6) Uani 1 1 d G . . . .
H67 H 0.338633 0.286030 0.272709 0.210 Uiso 1 1 calc R . . . .
C62 C 0.5051(8) 0.2929(3) 0.2798(3) 0.189(7) Uani 1 1 d G . . . .
C71 C 0.5906(6) 0.3497(5) 0.2891(3) 0.155(4) Uani 1 1 d G . . . .
H71 H 0.663645 0.328913 0.289723 0.186 Uiso 1 1 calc R . . . .
O69 O 0.2033(8) 1.1327(8) 0.3224(7) 0.203(4) Uani 1 1 d . . . . .
C70 C -0.0044(9) 1.2875(6) 0.3171(8) 0.160(4) Uani 1 1 d . . . A 1
H70 H 0.065932 1.260006 0.336752 0.192 Uiso 1 1 calc R . . A 1
C72 C 0.1705(19) 1.0803(13) 0.3646(8) 0.235(11) Uani 1 1 d . . . . .
H72 H 0.109740 1.084508 0.400269 0.282 Uiso 1 1 calc R . . . .
C74 C 0.5884(12) 0.9675(10) 0.1352(10) 0.254(8) Uani 1 1 d . . . . .
H74A H 0.622568 0.999259 0.087807 0.381 Uiso 1 1 calc GR . . . .
H74B H 0.578154 1.005270 0.179290 0.381 Uiso 1 1 calc GR . . . .
H74C H 0.517873 0.947469 0.119438 0.381 Uiso 1 1 calc GR . . . .
C78 C 0.6538(10) 0.8112(11) 0.1966(9) 0.205(6) Uani 1 1 d D . . . .
H78A H 0.595972 0.785557 0.166230 0.246 Uiso 1 1 calc R . . . .
H78B H 0.624615 0.814695 0.252776 0.246 Uiso 1 1 calc R . . . .
C50 C 0.7998(6) 0.6083(5) 0.2539(6) 0.100(2) Uani 1 1 d D . . . .
H50A H 0.7727(7) 0.5585(8) 0.2840(7) 0.149 Uiso 1 1 calc DGR . . . .
H50B H 0.8238(7) 0.5944(6) 0.2013(8) 0.149 Uiso 1 1 calc DGR . . . .
H50C H 0.8588(10) 0.6288(6) 0.2825(7) 0.149 Uiso 1 1 calc DGR . . . .
C1AA C 0.7234(11) 0.6672(11) 0.2458(10) 0.214(7) Uani 1 1 d D . . . .
H1AA H 0.698153 0.676720 0.301861 0.256 Uiso 1 1 calc R . . . .
H1AB H 0.662396 0.641551 0.218970 0.256 Uiso 1 1 calc R . . . .
C0AA C 0.5266(19) 0.2032(10) 0.2664(12) 0.309(15) Uani 1 1 d D . . . .
H0AA H 0.460248 0.173901 0.271654 0.370 Uiso 1 1 calc R . . . .
O8 O 0.5835(16) 0.1628(7) 0.2542(11) 0.333(9) Uani 1 1 d D . . . .

loop_
_atom_site_aniso_label
_atom_site_aniso_U_11
_atom_site_aniso_U_22
_atom_site_aniso_U_33
_atom_site_aniso_U_23
_atom_site_aniso_U_13
_atom_site_aniso_U_12
O1 0.077(3) 0.080(3) 0.090(3) -0.015(2) 0.006(2) 0.002(2)
O2 0.063(2) 0.068(3) 0.124(4) -0.026(2) -0.011(2) 0.0006(19)
O3 0.100(3) 0.072(3) 0.084(3) -0.005(2) 0.019(2) -0.005(2)
C4 0.063(3) 0.070(4) 0.053(3) -0.014(3) 0.003(3) -0.019(3)
C5 0.051(3) 0.066(3) 0.072(4) -0.018(3) 0.012(3) -0.018(2)
C6 0.060(3) 0.075(4) 0.064(4) -0.026(3) -0.002(3) -0.010(3)
O7 0.077(3) 0.103(3) 0.108(4) 0.003(3) 0.026(2) 0.005(2)
C8 0.045(3) 0.072(4) 0.065(3) -0.009(3) 0.010(3) -0.008(3)
C9 0.049(3) 0.087(4) 0.063(4) -0.016(3) -0.005(3) -0.010(3)
O10 0.080(3) 0.096(3) 0.091(3) -0.001(3) -0.001(2) 0.011(2)
C11 0.062(3) 0.082(4) 0.047(3) -0.016(3) 0.001(3) -0.022(3)
C12 0.061(3) 0.080(4) 0.058(3) 0.005(3) 0.003(3) -0.012(3)
O13 0.090(3) 0.092(3) 0.090(3) 0.009(2) -0.017(2) -0.020(2)
O14 0.088(3) 0.086(3) 0.113(4) -0.020(3) -0.005(3) -0.001(2)
C15 0.053(3) 0.066(4) 0.070(4) -0.001(3) -0.007(3) -0.001(3)
C16 0.052(3) 0.065(4) 0.071(4) -0.016(3) 0.012(3) 0.001(3)
C17 0.062(3) 0.065(3) 0.064(4) -0.007(3) 0.009(3) -0.011(3)
C18 0.063(4) 0.095(5) 0.060(4) -0.018(3) 0.000(3) 0.005(3)
O19 0.077(3) 0.090(3) 0.106(3) 0.012(3) -0.001(2) -0.009(2)
C20 0.058(3) 0.080(4) 0.059(3) -0.020(3) 0.012(3) -0.015(3)
C21 0.057(3) 0.061(3) 0.074(4) -0.012(3) 0.000(3) -0.006(2)
C22 0.046(3) 0.068(4) 0.076(4) -0.016(3) 0.001(3) -0.008(2)
C23 0.057(3) 0.075(4) 0.068(4) -0.011(3) 0.004(3) -0.007(3)
C24 0.045(3) 0.112(5) 0.061(4) -0.015(3) 0.005(3) -0.008(3)
C25 0.065(4) 0.082(4) 0.051(3) -0.011(3) 0.000(3) -0.010(3)
C26 0.064(3) 0.083(4) 0.058(3) -0.017(3) -0.002(3) -0.009(3)
C27 0.042(3) 0.103(5) 0.066(4) -0.014(3) 0.010(3) -0.012(3)
C28 0.067(4) 0.067(3) 0.067(4) -0.007(3) 0.012(3) -0.016(3)
C29 0.044(3) 0.094(4) 0.064(4) 0.000(3) 0.004(3) -0.011(3)
C30 0.071(4) 0.077(4) 0.061(4) -0.018(3) -0.001(3) -0.005(3)
C31 0.059(3) 0.066(3) 0.077(4) -0.018(3) 0.007(3) -0.009(3)
C32 0.057(3) 0.095(5) 0.058(3) -0.004(3) -0.006(3) -0.003(3)
C33 0.065(3) 0.076(4) 0.071(4) -0.015(3) 0.001(3) -0.011(3)
C34 0.073(4) 0.086(4) 0.057(4) 0.002(3) 0.000(3) -0.006(3)
C35 0.068(3) 0.072(4) 0.061(3) -0.014(3) -0.008(3) -0.013(3)
C36 0.074(4) 0.089(5) 0.063(4) 0.001(3) 0.004(3) -0.016(3)
C37 0.069(4) 0.093(4) 0.055(4) -0.002(3) 0.003(3) -0.026(3)
C38 0.052(3) 0.101(5) 0.068(4) -0.021(4) -0.001(3) 0.001(3)
C39 0.057(3) 0.063(3) 0.075(4) -0.008(3) 0.009(3) -0.007(2)
C40 0.049(3) 0.090(4) 0.057(3) -0.008(3) 0.007(3) -0.018(3)
C41 0.060(3) 0.096(4) 0.061(3) -0.016(3) 0.001(3) -0.025(3)
C42 0.065(3) 0.098(4) 0.073(4) -0.020(3) -0.008(3) -0.011(3)
C43 0.063(3) 0.099(4) 0.059(3) -0.019(3) 0.009(3) -0.021(3)
Cl44 0.249(4) 0.278(5) 0.207(4) -0.014(3) 0.033(3) -0.029(4)
C45 0.061(3) 0.104(4) 0.056(3) -0.007(3) 0.000(3) -0.013(3)
Cl46 0.495(8) 0.198(3) 0.154(3) -0.003(3) 0.086(4) 0.003(4)
C48 0.060(4) 0.122(6) 0.086(4) -0.045(4) 0.010(3) -0.006(3)
Cl49 0.402(7) 0.202(4) 0.298(5) -0.105(4) -0.127(5) 0.066(4)
C51 0.107(5) 0.094(5) 0.130(6) 0.010(5) 0.001(5) 0.016(4)
C52 0.075(4) 0.081(5) 0.148(7) -0.026(4) -0.012(4) 0.006(3)
C53 0.105(8) 0.248(16) 0.258(17) -0.016(13) 0.041(9) -0.050(10)
C54 0.102(5) 0.085(5) 0.120(6) -0.014(4) -0.009(4) 0.004(4)
C55 0.160(7) 0.061(4) 0.131(7) 0.002(4) 0.040(5) 0.020(4)
C56 0.065(4) 0.161(8) 0.112(6) -0.077(6) -0.006(4) 0.005(5)
C57 0.099(6) 0.127(7) 0.098(6) -0.052(6) -0.014(5) 0.030(5)
C58 0.120(6) 0.098(6) 0.138(7) 0.027(5) -0.029(5) -0.007(4)
C60 0.111(6) 0.090(5) 0.177(9) 0.024(5) -0.034(6) 0.003(5)
C61 0.152(8) 0.128(7) 0.215(11) 0.086(7) 0.076(7) 0.062(6)
C63 0.088(5) 0.113(6) 0.093(5) -0.007(4) 0.018(4) 0.014(4)
C64 0.107(6) 0.095(5) 0.169(8) 0.027(5) 0.001(5) 0.015(5)
C65 0.092(6) 0.158(9) 0.208(12) 0.029(9) 0.045(7) 0.007(7)
C66 0.126(6) 0.107(6) 0.104(6) -0.015(4) 0.006(5) 0.029(5)
C68 0.150(7) 0.086(5) 0.100(6) 0.012(4) 0.013(5) -0.003(5)
C47 0.122(6) 0.087(5) 0.058(4) -0.007(3) -0.003(4) -0.031(4)
C59 0.173(8) 0.118(6) 0.083(5) 0.009(4) -0.025(5) -0.053(6)
C67 0.331(17) 0.092(7) 0.103(7) 0.026(6) -0.087(9) -0.084(8)
C62 0.40(2) 0.084(7) 0.083(6) 0.008(5) -0.055(10) 0.006(10)
C71 0.247(12) 0.100(7) 0.108(7) 0.023(6) 0.005(7) 0.044(8)
O69 0.191(8) 0.253(11) 0.177(9) -0.105(8) -0.014(7) 0.054(8)
C70 0.153(8) 0.121(7) 0.202(12) -0.001(7) -0.010(8) 0.003(6)
C72 0.35(3) 0.28(2) 0.086(8) -0.022(10) -0.034(11) -0.151(19)
C74 0.202(13) 0.248(16) 0.293(19) 0.055(14) 0.098(13) 0.020(12)
C78 0.101(9) 0.31(2) 0.216(15) -0.066(14) 0.056(9) -0.039(11)
C50 0.087(5) 0.105(6) 0.111(6) -0.024(5) 0.010(5) -0.029(4)
C1AA 0.192(15) 0.264(19) 0.186(13) 0.008(13) 0.006(12) -0.127(14)
C0AA 0.63(4) 0.102(12) 0.191(16) 0.001(10) -0.12(2) 0.082(16)
O8 0.61(3) 0.127(9) 0.246(12) 0.004(9) 0.034(14) 0.122(11)

loop_
_atom_type_symbol
_atom_type_description
_atom_type_scat_dispersion_real
_atom_type_scat_dispersion_imag
_atom_type_scat_source
C C 0.0033 0.0016 'International Tables Vol C Tables 4.2.6.8 and 6.1.1.4'
H H 0.0000 0.0000 'International Tables Vol C Tables 4.2.6.8 and 6.1.1.4'
Cl Cl 0.1484 0.1585 'International Tables Vol C Tables 4.2.6.8 and 6.1.1.4'
O O 0.0106 0.0060 'International Tables Vol C Tables 4.2.6.8 and 6.1.1.4'

loop_
_geom_angle_atom_site_label_1
_geom_angle_atom_site_label_2
_geom_angle_atom_site_label_3
_geom_angle
_geom_angle_site_symmetry_1
_geom_angle_site_symmetry_3
_geom_angle_publ_flag
C54 O1 C6 119.6(5) . . ?
C52 O2 C16 117.7(4) . . ?
C17 O3 C55 117.1(5) . . ?
C6 C4 C33 119.1(5) . . ?
C6 C4 C43 121.6(5) . . ?
C33 C4 C43 119.4(5) . . ?
C17 C5 C22 118.0(5) . . ?
C17 C5 C39 121.4(5) . . ?
C22 C5 C39 120.6(5) . . ?
O1 C6 C35 121.1(5) . . ?
C4 C6 O1 117.5(5) . . ?
C4 C6 C35 121.4(5) . . ?
C23 O7 C61 119.4(5) . . ?
C16 C8 C39 122.2(5) . . ?
C28 C8 C16 117.7(5) . . ?
C28 C8 C39 120.1(5) . . ?
C15 C9 C21 117.6(5) . . ?
C15 C9 C42 121.5(5) . . ?
C21 C9 C42 120.9(5) . . ?
C15 O10 C51 118.5(5) . . ?
C23 C11 C35 117.8(5) . . ?
C23 C11 C41 122.7(5) . . ?
C35 C11 C41 119.5(5) . . ?
O13 C12 C20 115.6(5) . . ?
C28 C12 O13 124.1(5) . . ?
C28 C12 C20 120.3(5) . . ?
C12 O13 C58 117.0(5) . . ?
C60 O14 C30 118.3(5) . . ?
O10 C15 C9 114.4(5) . . ?
C22 C15 C9 122.0(5) . . ?
C22 C15 O10 123.5(5) . . ?
C8 C16 O2 115.2(5) . . ?
C31 C16 O2 124.1(5) . . ?
C31 C16 C8 120.7(5) . . ?
O3 C17 C5 115.9(5) . . ?
C21 C17 O3 123.3(5) . . ?
C21 C17 C5 120.8(5) . . ?
C25 C18 C30 121.5(5) . . ?
C34 O19 C64 118.8(5) . . ?
C12 C20 C43 121.6(5) . . ?
C31 C20 C12 117.6(5) . . ?
C31 C20 C43 120.8(5) . . ?
C17 C21 C9 121.0(5) . . ?
C15 C22 C5 120.6(5) . . ?
O7 C23 C33 121.4(5) . . ?
C11 C23 O7 116.4(5) . . ?
C11 C23 C33 122.2(5) . . ?
C40 C24 C27 122.8(6) . . ?
C18 C25 C34 117.1(5) . . ?
C18 C25 C45 120.8(5) . . ?
C34 C25 C45 122.0(5) . . ?
C30 C26 C42 122.1(5) . . ?
C32 C26 C30 117.0(5) . . ?
C32 C26 C42 120.9(5) . . ?
C24 C27 C29 118.7(6) . . ?
C24 C27 C38 116.3(5) . . ?
C29 C27 C38 124.9(5) . . ?
C12 C28 C8 121.8(5) . . ?
C27 C29 C45 122.1(6) . . ?
C36 C29 C27 117.1(6) . . ?
C36 C29 C45 120.7(5) . . ?
C18 C30 O14 123.2(5) . . ?
C26 C30 O14 115.4(5) . . ?
C26 C30 C18 121.3(6) . . ?
C16 C31 C20 121.8(5) . . ?
C26 C32 C34 122.7(5) . . ?
C4 C33 C23 119.5(5) . . ?
O19 C34 C25 115.4(5) . . ?
O19 C34 C32 124.3(5) . . ?
C32 C34 C25 120.3(6) . . ?
C6 C35 C11 120.0(5) . . ?
C29 C36 C37 124.9(6) . . ?
C36 C37 C40 118.0(6) . . ?
C36 C37 C47 118.6(5) . . ?
C40 C37 C47 123.5(5) . . ?
C48 C38 C27 121.5(6) . . ?
C63 C38 C27 120.3(5) . . ?
C63 C38 C48 118.1(6) . . ?
C5 C39 C8 111.4(4) . . ?
C24 C40 C37 118.3(5) . . ?
C24 C40 C41 118.7(5) . . ?
C37 C40 C41 123.0(6) . . ?
C11 C41 C40 113.3(4) . . ?
C9 C42 C26 112.8(4) . . ?
C20 C43 C4 111.9(4) . . ?
C25 C45 C29 112.0(4) . . ?
C56 C48 C38 120.9(7) . . ?
C1AA C53 C78 124.2(13) . . ?
C48 C56 C57 120.6(7) . . ?
C56 C57 C72 110.8(10) . . ?
C66 C57 C56 119.6(8) . . ?
C66 C57 C72 129.4(11) . . ?
C38 C63 C66 121.4(7) . . ?
C78 C65 C74 142.7(12) . . ?
C57 C66 C63 119.2(8) . . ?
C47 C68 C71 120.0 . . ?
C68 C47 C37 120.0(5) . . ?
C68 C47 C59 120.0 . . ?
C59 C47 C37 120.0(5) . . ?
C67 C59 C47 120.0 . . ?
C59 C67 C62 120.0 . . ?
C67 C62 C0AA 118.4(12) . . ?
C71 C62 C67 120.0 . . ?
C71 C62 C0AA 121.5(12) . . ?
C62 C71 C68 120.0 . . ?
Cl46 C70 Cl44 108.5(7) . . ?
Cl49 C70 Cl44 109.8(7) . . ?
Cl49 C70 Cl46 112.7(6) . . ?
O69 C72 C57 107(2) . . ?
C65 C78 C53 130.8(12) . . ?
C50 C1AA C53 124.0(14) . . ?
O8 C0AA C62 143(3) . . ?

loop_
_geom_bond_atom_site_label_1
_geom_bond_atom_site_label_2
_geom_bond_distance
_geom_bond_site_symmetry_2
_geom_bond_publ_flag
O1 C6 1.395(6) . ?
O1 C54 1.380(7) . ?
O2 C16 1.404(6) . ?
O2 C52 1.383(6) . ?
O3 C17 1.385(6) . ?
O3 C55 1.430(7) . ?
C4 C6 1.364(7) . ?
C4 C33 1.391(7) . ?
C4 C43 1.522(7) . ?
C5 C17 1.396(7) . ?
C5 C22 1.399(7) . ?
C5 C39 1.510(7) . ?
C6 C35 1.401(7) . ?
O7 C23 1.385(6) . ?
O7 C61 1.392(7) . ?
C8 C16 1.389(7) . ?
C8 C28 1.377(7) . ?
C8 C39 1.524(7) . ?
C9 C15 1.389(7) . ?
C9 C21 1.394(7) . ?
C9 C42 1.511(8) . ?
O10 C15 1.378(6) . ?
O10 C51 1.425(7) . ?
C11 C23 1.361(7) . ?
C11 C35 1.411(7) . ?
C11 C41 1.509(7) . ?
C12 O13 1.389(6) . ?
C12 C20 1.396(7) . ?
C12 C28 1.377(7) . ?
O13 C58 1.402(7) . ?
O14 C30 1.404(6) . ?
O14 C60 1.371(7) . ?
C15 C22 1.349(7) . ?
C16 C31 1.373(7) . ?
C17 C21 1.365(7) . ?
C18 C25 1.384(7) . ?
C18 C30 1.387(7) . ?
O19 C34 1.383(7) . ?
O19 C64 1.408(7) . ?
C20 C31 1.377(7) . ?
C20 C43 1.517(7) . ?
C23 C33 1.404(7) . ?
C24 C27 1.405(8) . ?
C24 C40 1.394(7) . ?
C25 C34 1.393(7) . ?
C25 C45 1.512(7) . ?
C26 C30 1.382(7) . ?
C26 C32 1.368(7) . ?
C26 C42 1.523(7) . ?
C27 C29 1.404(8) . ?
C27 C38 1.489(8) . ?
C29 C36 1.378(7) . ?
C29 C45 1.517(8) . ?
C32 C34 1.385(7) . ?
C36 C37 1.391(8) . ?
C37 C40 1.395(7) . ?
C37 C47 1.484(7) . ?
C38 C48 1.367(8) . ?
C38 C63 1.365(8) . ?
C40 C41 1.528(7) . ?
Cl44 C70 1.709(11) . ?
Cl46 C70 1.700(12) . ?
C48 C56 1.361(9) . ?
Cl49 C70 1.697(10) . ?
C53 C78 1.381(16) . ?
C53 C1AA 1.342(15) . ?
C56 C57 1.383(11) . ?
C57 C66 1.340(11) . ?
C57 C72 1.61(2) . ?
C63 C66 1.403(9) . ?
C65 C74 1.399(14) . ?
C65 C78 1.357(11) . ?
C68 C47 1.3900 . ?
C68 C71 1.3900 . ?
C47 C59 1.3900 . ?
C59 C67 1.3900 . ?
C67 C62 1.3900 . ?
C62 C71 1.3900 . ?
C62 C0AA 1.430(15) . ?
O69 C72 1.082(14) . ?
C50 C1AA 1.272(13) . ?
C0AA O8 0.942(16) . ?
